data_4024240
loop_
_publ_author_name
'Chunli Li'
'Jianwu Shi'
'Li Xu'
'Yangguang Wang'
'Yanxiang Cheng'
'Hua Wang'

_publ_section_title
;
Syntheses and Crystal Structures of Fused Thiophenes: [7]Helicene and
Double Helicene, a D2-Symmetric Dimer of
3,3'-Bis(dithieno[2,3-b:3',2'-d]thiophene)
;
_journal_name_full 'Journal of Organic Chemistry'
_journal_page_first 408
_journal_page_last 411
_journal_paper_doi 10.1021/jo802080g
_journal_volume 74
_journal_year 2009
_chemical_formula_sum 'C11 H11 Br S3 Si'
_chemical_formula_weight 347.38
_chemical_name_systematic
;
 ?
;
_space_group_IT_number 2
_symmetry_cell_setting triclinic
_symmetry_space_group_name_Hall '-P 1'
_symmetry_space_group_name_H-M 'P -1'
_atom_sites_solution_hydrogens geom
_atom_sites_solution_primary direct
_atom_sites_solution_secondary difmap
_audit_creation_method SHELXL-97
_cell_angle_alpha 85.848(4)
_cell_angle_beta 79.656(4)
_cell_angle_gamma 68.223(4)
_cell_formula_units_Z 2
_cell_length_a 8.0503(18)
_cell_length_b 9.591(2)
_cell_length_c 9.965(2)
_cell_measurement_reflns_used 1753
_cell_measurement_temperature 296(2)
_cell_measurement_theta_max 26.50
_cell_measurement_theta_min 2.29
_cell_volume 702.9(3)
_computing_cell_refinement 'Bruker SMART'
_computing_data_collection 'Bruker SMART'
_computing_data_reduction 'Bruker SAINT'
_computing_molecular_graphics 'Bruker SHELXTL'
_computing_publication_material 'Bruker SHELXTL'
_computing_structure_refinement 'SHELXL-97 (Sheldrick, 1997)'
_computing_structure_solution 'SHELXS-97 (Sheldrick, 1990)'
_diffrn_ambient_temperature 296(2)
_diffrn_measured_fraction_theta_full 0.988
_diffrn_measured_fraction_theta_max 0.988
_diffrn_measurement_device_type 'CCD area detector'
_diffrn_measurement_method 'phi and omega scans'
_diffrn_radiation_monochromator graphite
_diffrn_radiation_source 'fine-focus sealed tube'
_diffrn_radiation_type MoK\a
_diffrn_radiation_wavelength 0.71073
_diffrn_reflns_av_R_equivalents 0.0125
_diffrn_reflns_av_sigmaI/netI 0.0255
_diffrn_reflns_limit_h_max 9
_diffrn_reflns_limit_h_min -6
_diffrn_reflns_limit_k_max 11
_diffrn_reflns_limit_k_min -11
_diffrn_reflns_limit_l_max 12
_diffrn_reflns_limit_l_min -12
_diffrn_reflns_number 3944
_diffrn_reflns_theta_full 26.00
_diffrn_reflns_theta_max 26.00
_diffrn_reflns_theta_min 2.08
_exptl_absorpt_coefficient_mu 3.426
_exptl_absorpt_correction_T_max 0.7257
_exptl_absorpt_correction_T_min 0.5195
_exptl_absorpt_correction_type multi-scan
_exptl_absorpt_process_details SADABS
_exptl_crystal_colour Colorless
_exptl_crystal_density_diffrn 1.641
_exptl_crystal_density_method 'not measured'
_exptl_crystal_description Block
_exptl_crystal_F_000 348
_exptl_crystal_size_max 0.22
_exptl_crystal_size_mid 0.16
_exptl_crystal_size_min 0.10
_refine_diff_density_max 0.904
_refine_diff_density_min -0.691
_refine_diff_density_rms 0.067
_refine_ls_extinction_method none
_refine_ls_goodness_of_fit_ref 1.043
_refine_ls_hydrogen_treatment mixed
_refine_ls_matrix_type full
_refine_ls_number_parameters 149
_refine_ls_number_reflns 2719
_refine_ls_number_restraints 1
_refine_ls_restrained_S_all 1.044
_refine_ls_R_factor_all 0.0480
_refine_ls_R_factor_gt 0.0349
_refine_ls_shift/su_max 0.000
_refine_ls_shift/su_mean 0.000
_refine_ls_structure_factor_coef Fsqd
_refine_ls_weighting_details 'calc w=1/[\s^2^(Fo^2^)+(0.0462P)^2^+0.3959P] where P=(Fo^2^+2Fc^2^)/3'
_refine_ls_weighting_scheme calc
_refine_ls_wR_factor_gt 0.0881
_refine_ls_wR_factor_ref 0.0930
_reflns_number_gt 2188
_reflns_number_total 2719
_reflns_threshold_expression >2sigma(I)
_cod_data_source_file jo802080g_si_002.cif
_cod_data_source_block njy1
_cod_depositor_comments
;
The following automatic conversions were performed:
'_symmetry_cell_setting' value 'Triclinic' changed to 'triclinic'
according to '/home/saulius/struct/CIF-dictionaries/cif_core.dic'
dictionary named 'cif_core.dic' version 2.4.1 from
2010-06-29.

'_exptl_absorpt_correction_type' value 'Multi-scan' changed
to 'multi-scan' according to
'/home/saulius/struct/CIF-dictionaries/cif_core.dic' dictionary named
'cif_core.dic' version 2.4.1 from 2010-06-29.

Automatic conversion script
Id: cif_fix_enum 1527 2010-12-29 10:47:43Z saulius 
;
_cod_original_sg_symbol_H-M P-1
_cod_database_code 4024240

loop_
_symmetry_equiv_pos_as_xyz
'x, y, z'
'-x, -y, -z'

loop_
_atom_site_label
_atom_site_type_symbol
_atom_site_fract_x
_atom_site_fract_y
_atom_site_fract_z
_atom_site_U_iso_or_equiv
_atom_site_adp_type
_atom_site_occupancy
_atom_site_symmetry_multiplicity
_atom_site_calc_flag
_atom_site_refinement_flags
_atom_site_disorder_assembly
_atom_site_disorder_group
Br1 Br 0.45986(6) 0.73167(4) 0.00003(4) 0.06712(16) Uani 1 1 d . . .
S1 S 0.94974(11) 0.34035(10) 0.38521(9) 0.0494(2) Uani 1 1 d . . .
S2 S 1.09435(12) 0.57629(11) 0.21539(10) 0.0575(2) Uani 1 1 d . . .
S3 S 0.95887(16) 0.82198(11) -0.00973(10) 0.0699(3) Uani 1 1 d . . .
Si1 Si 0.64692(11) 0.19913(9) 0.43017(8) 0.0414(2) Uani 1 1 d . . .
C1 C 0.4014(5) 0.2782(5) 0.4237(4) 0.0625(10) Uani 1 1 d . . .
H1A H 0.3833 0.2988 0.3306 0.094 Uiso 1 1 calc R . .
H1B H 0.3461 0.3695 0.4750 0.094 Uiso 1 1 calc R . .
H1C H 0.3473 0.2072 0.4620 0.094 Uiso 1 1 calc R . .
C2 C 0.6892(6) 0.1579(5) 0.6086(4) 0.0700(11) Uani 1 1 d . . .
H2A H 0.6395 0.0844 0.6475 0.105 Uiso 1 1 calc R . .
H2B H 0.6326 0.2483 0.6613 0.105 Uiso 1 1 calc R . .
H2C H 0.8175 0.1197 0.6094 0.105 Uiso 1 1 calc R . .
C3 C 0.7579(6) 0.0264(4) 0.3258(4) 0.0701(11) Uani 1 1 d . . .
H3A H 0.7345 0.0490 0.2340 0.105 Uiso 1 1 calc R . .
H3B H 0.7103 -0.0486 0.3638 0.105 Uiso 1 1 calc R . .
H3C H 0.8863 -0.0105 0.3255 0.105 Uiso 1 1 calc R . .
C4 C 0.7426(4) 0.3426(3) 0.3537(3) 0.0413(7) Uani 1 1 d . . .
C5 C 0.6767(4) 0.4513(3) 0.2597(3) 0.0402(6) Uani 1 1 d . . .
H5A H 0.5668 0.4701 0.2306 0.048 Uiso 1 1 calc R . .
C6 C 0.7915(4) 0.5328(3) 0.2105(3) 0.0407(7) Uani 1 1 d . . .
C7 C 0.9456(4) 0.4832(3) 0.2697(3) 0.0440(7) Uani 1 1 d . . .
C8 C 0.7934(4) 0.6516(3) 0.1135(3) 0.0435(7) Uani 1 1 d . . .
C9 C 0.9478(5) 0.6831(4) 0.1072(3) 0.0513(8) Uani 1 1 d . . .
C10 C 0.6827(5) 0.7465(3) 0.0211(3) 0.0520(8) Uani 1 1 d D . .
C11 C 0.7487(6) 0.8395(4) -0.0491(4) 0.0658(10) Uani 1 1 d D . .
H11A H 0.701(5) 0.914(4) -0.122(4) 0.061(10) Uiso 1 1 d . . .

loop_
_atom_site_aniso_label
_atom_site_aniso_U_11
_atom_site_aniso_U_22
_atom_site_aniso_U_33
_atom_site_aniso_U_23
_atom_site_aniso_U_13
_atom_site_aniso_U_12
Br1 0.0789(3) 0.0649(3) 0.0568(2) 0.01091(18) -0.02354(19) -0.0218(2)
S1 0.0408(4) 0.0561(5) 0.0540(5) 0.0112(4) -0.0120(4) -0.0210(4)
S2 0.0524(5) 0.0604(5) 0.0676(6) -0.0017(4) -0.0005(4) -0.0338(4)
S3 0.0995(8) 0.0513(5) 0.0619(6) -0.0012(4) 0.0157(5) -0.0440(5)
Si1 0.0408(5) 0.0441(5) 0.0396(4) 0.0082(4) -0.0054(4) -0.0179(4)
C1 0.050(2) 0.073(2) 0.068(2) 0.0141(19) -0.0081(17) -0.0295(19)
C2 0.084(3) 0.083(3) 0.051(2) 0.019(2) -0.021(2) -0.037(2)
C3 0.085(3) 0.050(2) 0.066(3) 0.0032(18) -0.001(2) -0.021(2)
C4 0.0366(16) 0.0437(16) 0.0447(17) 0.0021(13) -0.0047(13) -0.0173(13)
C5 0.0398(16) 0.0409(16) 0.0414(16) 0.0016(13) -0.0060(13) -0.0172(13)
C6 0.0438(17) 0.0398(16) 0.0386(16) -0.0007(12) -0.0019(13) -0.0173(13)
C7 0.0402(17) 0.0462(17) 0.0462(17) -0.0017(14) 0.0013(13) -0.0203(14)
C8 0.0572(19) 0.0347(15) 0.0394(16) -0.0048(12) 0.0020(14) -0.0213(14)
C9 0.067(2) 0.0425(17) 0.0458(18) -0.0075(14) 0.0086(15) -0.0285(16)
C10 0.070(2) 0.0425(17) 0.0398(17) -0.0018(14) -0.0021(15) -0.0195(16)
C11 0.095(3) 0.048(2) 0.051(2) 0.0054(17) 0.000(2) -0.028(2)

loop_
_atom_type_symbol
_atom_type_description
_atom_type_scat_dispersion_real
_atom_type_scat_dispersion_imag
_atom_type_scat_source
C C 0.0033 0.0016 'International Tables Vol C Tables 4.2.6.8 and 6.1.1.4'
H H 0.0000 0.0000 'International Tables Vol C Tables 4.2.6.8 and 6.1.1.4'
Si Si 0.0817 0.0704 'International Tables Vol C Tables 4.2.6.8 and 6.1.1.4'
S S 0.1246 0.1234 'International Tables Vol C Tables 4.2.6.8 and 6.1.1.4'
Br Br -0.2901 2.4595 'International Tables Vol C Tables 4.2.6.8 and 6.1.1.4'

loop_
_geom_angle_atom_site_label_1
_geom_angle_atom_site_label_2
_geom_angle_atom_site_label_3
_geom_angle
_geom_angle_site_symmetry_1
_geom_angle_site_symmetry_3
_geom_angle_publ_flag
C7 S1 C4 91.68(14) . . ?
C9 S2 C7 88.53(16) . . ?
C9 S3 C11 89.91(16) . . ?
C1 Si1 C3 110.1(2) . . ?
C1 Si1 C2 111.15(19) . . ?
C3 Si1 C2 110.2(2) . . ?
C1 Si1 C4 107.00(15) . . ?
C3 Si1 C4 108.40(16) . . ?
C2 Si1 C4 109.83(16) . . ?
Si1 C1 H1A 109.5 . . ?
Si1 C1 H1B 109.5 . . ?
H1A C1 H1B 109.5 . . ?
Si1 C1 H1C 109.5 . . ?
H1A C1 H1C 109.5 . . ?
H1B C1 H1C 109.5 . . ?
Si1 C2 H2A 109.5 . . ?
Si1 C2 H2B 109.5 . . ?
H2A C2 H2B 109.5 . . ?
Si1 C2 H2C 109.5 . . ?
H2A C2 H2C 109.5 . . ?
H2B C2 H2C 109.5 . . ?
Si1 C3 H3A 109.5 . . ?
Si1 C3 H3B 109.5 . . ?
H3A C3 H3B 109.5 . . ?
Si1 C3 H3C 109.5 . . ?
H3A C3 H3C 109.5 . . ?
H3B C3 H3C 109.5 . . ?
C5 C4 S1 110.5(2) . . ?
C5 C4 Si1 127.6(2) . . ?
S1 C4 Si1 121.64(17) . . ?
C4 C5 C6 113.9(3) . . ?
C4 C5 H5A 123.0 . . ?
C6 C5 H5A 123.0 . . ?
C7 C6 C5 111.6(3) . . ?
C7 C6 C8 110.7(3) . . ?
C5 C6 C8 137.7(3) . . ?
C6 C7 S1 112.3(2) . . ?
C6 C7 S2 114.8(2) . . ?
S1 C7 S2 132.9(2) . . ?
C9 C8 C10 110.1(3) . . ?
C9 C8 C6 111.0(3) . . ?
C10 C8 C6 138.9(3) . . ?
C8 C9 S3 112.8(3) . . ?
C8 C9 S2 115.0(2) . . ?
S3 C9 S2 132.2(2) . . ?
C11 C10 C8 114.9(3) . . ?
C11 C10 Br1 123.3(3) . . ?
C8 C10 Br1 121.8(2) . . ?
C10 C11 S3 112.2(3) . . ?
C10 C11 H11A 131(2) . . ?
S3 C11 H11A 117(2) . . ?

loop_
_geom_bond_atom_site_label_1
_geom_bond_atom_site_label_2
_geom_bond_distance
_geom_bond_site_symmetry_2
_geom_bond_publ_flag
Br1 C10 1.900(4) . ?
S1 C7 1.719(3) . ?
S1 C4 1.744(3) . ?
S2 C9 1.733(4) . ?
S2 C7 1.736(3) . ?
S3 C9 1.722(3) . ?
S3 C11 1.750(5) . ?
Si1 C1 1.847(4) . ?
Si1 C3 1.855(4) . ?
Si1 C2 1.858(4) . ?
Si1 C4 1.868(3) . ?
C1 H1A 0.9600 . ?
C1 H1B 0.9600 . ?
C1 H1C 0.9600 . ?
C2 H2A 0.9600 . ?
C2 H2B 0.9600 . ?
C2 H2C 0.9600 . ?
C3 H3A 0.9600 . ?
C3 H3B 0.9600 . ?
C3 H3C 0.9600 . ?
C4 C5 1.368(4) . ?
C5 C6 1.423(4) . ?
C5 H5A 0.9300 . ?
C6 C7 1.378(4) . ?
C6 C8 1.443(4) . ?
C8 C9 1.373(5) . ?
C8 C10 1.429(5) . ?
C10 C11 1.3020(10) . ?
C11 H11A 1.00(4) . ?

loop_
_cod_related_entry_id
_cod_related_entry_database
_cod_related_entry_code
1 ChemSpider 30658864
